data_7157825
loop_
_publ_author_name
'Hu, Wangcheng'
'He, Xinwei'
'Zhou, Tongtong'
'Zuo, Youpeng'
'Zhang, Shiwen'
'Yang, Tingting'
'Shang, Yongjia'

_publ_section_title
;
 Construction of isoxazolone-fused phenanthridines <i>via</i> Rh-catalyzed
 cascade C-H activation/cyclization of 3-arylisoxazolones with cyclic
 2-diazo-1,3-diketones.
;
_journal_issue 3
_journal_name_full 'Organic &amp; biomolecular chemistry'
_journal_page_first 552
_journal_page_last 556
_journal_paper_doi 10.1039/d0ob02310h
_journal_volume 19
_journal_year 2021
_chemical_formula_moiety 'C17 H15 N O3'
_chemical_formula_sum 'C17 H15 N O3'
_chemical_formula_weight 281.30
_space_group_crystal_system triclinic
_space_group_IT_number 2
_space_group_name_Hall '-P 1'
_space_group_name_H-M_alt 'P -1'
_atom_sites_solution_hydrogens geom
_atom_sites_solution_primary dual
_audit_creation_date 2019-05-21
_audit_creation_method
;
Olex2 1.2
(compiled 2018.05.29 svn.r3508 for OlexSys, GUI svn.r5506)
;
_audit_update_record
;
2020-11-19 deposited with the CCDC.	2020-12-18 downloaded from the CCDC.
;
_cell_angle_alpha 71.977(4)
_cell_angle_beta 78.405(4)
_cell_angle_gamma 83.669(4)
_cell_formula_units_Z 2
_cell_length_a 5.6716(5)
_cell_length_b 11.2488(11)
_cell_length_c 11.2777(10)
_cell_measurement_reflns_used 7722
_cell_measurement_temperature 293.15
_cell_measurement_theta_max 27.520
_cell_measurement_theta_min 3.672
_cell_volume 669.34(11)
_computing_cell_refinement 'SAINT v8.37A (Bruker, 2015)'
_computing_data_collection 'SAINT v8.37A (Bruker, 2015)'
_computing_data_reduction 'SAINT v8.37A (Bruker, 2015)'
_computing_molecular_graphics 'Olex2 (Dolomanov et al., 2009)'
_computing_publication_material 'Olex2 (Dolomanov et al., 2009)'
_computing_structure_refinement 'ShelXL (Sheldrick, 2015)'
_computing_structure_solution 'ShelXT (Sheldrick, 2015)'
_diffrn_ambient_temperature 293.15
_diffrn_measured_fraction_theta_full 0.996
_diffrn_measured_fraction_theta_max 0.994
_diffrn_measurement_device_type 'Bruker APEX-II CCD'
_diffrn_measurement_method '\f and \w scans'
_diffrn_radiation_type MoK\a
_diffrn_radiation_wavelength 0.71073
_diffrn_reflns_av_R_equivalents 0.0308
_diffrn_reflns_av_unetI/netI 0.0195
_diffrn_reflns_Laue_measured_fraction_full 0.996
_diffrn_reflns_Laue_measured_fraction_max 0.994
_diffrn_reflns_limit_h_max 7
_diffrn_reflns_limit_h_min -7
_diffrn_reflns_limit_k_max 14
_diffrn_reflns_limit_k_min -14
_diffrn_reflns_limit_l_max 14
_diffrn_reflns_limit_l_min -14
_diffrn_reflns_number 20030
_diffrn_reflns_point_group_measured_fraction_full 0.996
_diffrn_reflns_point_group_measured_fraction_max 0.994
_diffrn_reflns_theta_full 25.242
_diffrn_reflns_theta_max 27.562
_diffrn_reflns_theta_min 3.672
_diffrn_standards_number 0
_exptl_absorpt_coefficient_mu 0.096
_exptl_absorpt_correction_T_max 0.7456
_exptl_absorpt_correction_T_min 0.7028
_exptl_absorpt_correction_type multi-scan
_exptl_absorpt_process_details
'SADABS-2014/5 (Bruker,2014/5) was used for absorption correction. wR2(int) was 0.0596 before and 0.0464 after correction. The Ratio of minimum to maximum transmission is 0.9426. The \l/2 correction factor is Not present.'
_exptl_crystal_colour colourless
_exptl_crystal_colour_primary colourless
_exptl_crystal_density_diffrn 1.396
_exptl_crystal_description block
_exptl_crystal_F_000 296
_exptl_crystal_size_max 0.23
_exptl_crystal_size_mid 0.21
_exptl_crystal_size_min 0.2
_refine_diff_density_max 0.240
_refine_diff_density_min -0.171
_refine_diff_density_rms 0.036
_refine_ls_extinction_method none
_refine_ls_goodness_of_fit_ref 1.036
_refine_ls_hydrogen_treatment constr
_refine_ls_matrix_type full
_refine_ls_number_parameters 192
_refine_ls_number_reflns 3082
_refine_ls_number_restraints 0
_refine_ls_restrained_S_all 1.036
_refine_ls_R_factor_all 0.0588
_refine_ls_R_factor_gt 0.0429
_refine_ls_shift/su_max 0.000
_refine_ls_shift/su_mean 0.000
_refine_ls_structure_factor_coef Fsqd
_refine_ls_weighting_details 'w=1/[\s^2^(Fo^2^)+(0.0551P)^2^+0.1471P] where P=(Fo^2^+2Fc^2^)/3'
_refine_ls_weighting_scheme calc
_refine_ls_wR_factor_gt 0.1052
_refine_ls_wR_factor_ref 0.1145
_reflns_Friedel_coverage 0.000
_reflns_number_gt 2398
_reflns_number_total 3082
_reflns_threshold_expression 'I > 2\s(I)'
_cod_data_source_file d0ob02310h2.cif
_cod_data_source_block 20190520a
_cod_depositor_comments 'Adding full bibliography for 7157825.cif.'
_cod_database_code 7157825
_shelx_shelxl_version_number 2018/3
_shelx_space_group_comment
;
The symmetry employed for this shelxl refinement is uniquely defined
by the following loop, which should always be used as a source of
symmetry information in preference to the above space-group names.
They are only intended as comments.
;
_shelx_estimated_absorpt_t_max 0.981
_shelx_estimated_absorpt_t_min 0.978
_olex2_refinement_description
;
1. Fixed Uiso
 At 1.2 times of:
  All C(H) groups, All C(H,H) groups
 At 1.5 times of:
  All C(H,H,H) groups
2.a Secondary CH2 refined with riding coordinates:
 C12(H12A,H12B), C14(H14A,H14B)
2.b Aromatic/amide H refined with riding coordinates:
 C2(H2), C5(H5), C6(H6), C7(H7), C8(H8)
2.c Idealised Me refined as rotating group:
 C16(H16A,H16B,H16C), C17(H17A,H17B,H17C)
;
_olex2_submission_special_instructions 'No special instructions were received'

loop_
_space_group_symop_operation_xyz
'x, y, z'
'-x, -y, -z'

loop_
_atom_site_label
_atom_site_type_symbol
_atom_site_fract_x
_atom_site_fract_y
_atom_site_fract_z
_atom_site_U_iso_or_equiv
_atom_site_adp_type
_atom_site_occupancy
_atom_site_site_symmetry_order
_atom_site_calc_flag
_atom_site_refinement_flags_posn
_atom_site_refinement_flags_adp
_atom_site_refinement_flags_occupancy
_atom_site_disorder_assembly
_atom_site_disorder_group
O1 O 0.05941(16) 0.77181(9) 0.60418(9) 0.0398(2) Uani 1 1 d . . . . .
O2 O -0.1492(2) 0.71130(11) 0.48380(11) 0.0585(3) Uani 1 1 d . . . . .
O3 O 0.7849(2) 0.73689(10) 0.92616(11) 0.0528(3) Uani 1 1 d . . . . .
N1 N 0.23896(19) 0.71457(10) 0.67308(10) 0.0344(3) Uani 1 1 d . . . . .
C1 C 0.0084(3) 0.68136(14) 0.54692(13) 0.0416(3) Uani 1 1 d . . . . .
C2 C 0.1646(3) 0.57607(14) 0.58374(13) 0.0407(3) Uani 1 1 d . . . . .
H2 H 0.173793 0.503631 0.559439 0.049 Uiso 1 1 calc R . . . .
C3 C 0.3004(2) 0.59788(12) 0.66108(12) 0.0326(3) Uani 1 1 d . . . . .
C4 C 0.4807(2) 0.52695(12) 0.73119(12) 0.0325(3) Uani 1 1 d . . . . .
C5 C 0.5509(3) 0.40505(13) 0.72600(14) 0.0422(3) Uani 1 1 d . . . . .
H5 H 0.480893 0.370388 0.677359 0.051 Uiso 1 1 calc R . . . .
C6 C 0.7224(3) 0.33714(14) 0.79247(15) 0.0485(4) Uani 1 1 d . . . . .
H6 H 0.771378 0.256790 0.787811 0.058 Uiso 1 1 calc R . . . .
C7 C 0.8234(3) 0.38792(14) 0.86679(15) 0.0461(4) Uani 1 1 d . . . . .
H7 H 0.938587 0.340731 0.912603 0.055 Uiso 1 1 calc R . . . .
C8 C 0.7558(2) 0.50722(13) 0.87383(13) 0.0388(3) Uani 1 1 d . . . . .
H8 H 0.824897 0.539025 0.925031 0.047 Uiso 1 1 calc R . . . .
C9 C 0.5837(2) 0.58198(11) 0.80487(11) 0.0304(3) Uani 1 1 d . . . . .
C10 C 0.5058(2) 0.70964(11) 0.80680(11) 0.0296(3) Uani 1 1 d . . . . .
C11 C 0.6072(2) 0.77598(12) 0.87755(12) 0.0340(3) Uani 1 1 d . . . . .
C12 C 0.4807(3) 0.89715(13) 0.89064(13) 0.0418(3) Uani 1 1 d . . . . .
H12A H 0.591209 0.943443 0.912728 0.050 Uiso 1 1 calc R . . . .
H12B H 0.345763 0.878123 0.960435 0.050 Uiso 1 1 calc R . . . .
C13 C 0.3870(2) 0.98144(12) 0.77301(12) 0.0344(3) Uani 1 1 d . . . . .
C14 C 0.2278(2) 0.90410(12) 0.73440(14) 0.0370(3) Uani 1 1 d . . . . .
H14A H 0.071984 0.898407 0.789786 0.044 Uiso 1 1 calc R . . . .
H14B H 0.202108 0.947311 0.648750 0.044 Uiso 1 1 calc R . . . .
C15 C 0.3311(2) 0.77452(11) 0.73980(11) 0.0305(3) Uani 1 1 d . . . . .
C16 C 0.2357(3) 1.09226(14) 0.80488(15) 0.0491(4) Uani 1 1 d . . . . .
H16A H 0.175512 1.144616 0.731154 0.074 Uiso 1 1 calc GR . . . .
H16B H 0.333796 1.139838 0.831774 0.074 Uiso 1 1 calc GR . . . .
H16C H 0.102895 1.061931 0.871726 0.074 Uiso 1 1 calc GR . . . .
C17 C 0.5948(3) 1.02955(14) 0.66490(15) 0.0476(4) Uani 1 1 d . . . . .
H17A H 0.683198 0.960198 0.641066 0.071 Uiso 1 1 calc GR . . . .
H17B H 0.699881 1.073303 0.691970 0.071 Uiso 1 1 calc GR . . . .
H17C H 0.532137 1.085457 0.593554 0.071 Uiso 1 1 calc GR . . . .

loop_
_atom_site_aniso_label
_atom_site_aniso_U_11
_atom_site_aniso_U_22
_atom_site_aniso_U_33
_atom_site_aniso_U_23
_atom_site_aniso_U_13
_atom_site_aniso_U_12
O1 0.0370(5) 0.0431(5) 0.0443(5) -0.0111(4) -0.0226(4) 0.0008(4)
O2 0.0619(7) 0.0683(8) 0.0535(7) -0.0122(6) -0.0347(6) -0.0090(6)
O3 0.0517(6) 0.0510(6) 0.0667(7) -0.0181(5) -0.0375(6) 0.0028(5)
N1 0.0320(6) 0.0369(6) 0.0387(6) -0.0118(5) -0.0169(5) 0.0010(4)
C1 0.0447(8) 0.0495(8) 0.0335(7) -0.0092(6) -0.0123(6) -0.0134(6)
C2 0.0485(8) 0.0428(7) 0.0353(7) -0.0128(6) -0.0117(6) -0.0094(6)
C3 0.0350(7) 0.0337(6) 0.0297(6) -0.0094(5) -0.0043(5) -0.0068(5)
C4 0.0332(6) 0.0319(6) 0.0303(6) -0.0070(5) -0.0034(5) -0.0037(5)
C5 0.0503(8) 0.0349(7) 0.0420(7) -0.0136(6) -0.0051(6) -0.0038(6)
C6 0.0550(9) 0.0321(7) 0.0535(9) -0.0103(6) -0.0068(7) 0.0057(6)
C7 0.0418(8) 0.0394(7) 0.0496(8) -0.0032(6) -0.0117(6) 0.0071(6)
C8 0.0366(7) 0.0390(7) 0.0387(7) -0.0068(6) -0.0111(6) 0.0011(6)
C9 0.0282(6) 0.0320(6) 0.0285(6) -0.0064(5) -0.0030(5) -0.0024(5)
C10 0.0277(6) 0.0314(6) 0.0299(6) -0.0082(5) -0.0069(5) -0.0019(5)
C11 0.0367(7) 0.0347(6) 0.0313(6) -0.0066(5) -0.0111(5) -0.0048(5)
C12 0.0559(9) 0.0381(7) 0.0375(7) -0.0146(6) -0.0183(6) 0.0010(6)
C13 0.0369(7) 0.0310(6) 0.0369(7) -0.0097(5) -0.0113(5) -0.0007(5)
C14 0.0310(7) 0.0356(7) 0.0474(8) -0.0140(6) -0.0135(6) 0.0032(5)
C15 0.0274(6) 0.0331(6) 0.0327(6) -0.0106(5) -0.0070(5) -0.0032(5)
C16 0.0601(10) 0.0371(7) 0.0533(9) -0.0171(7) -0.0160(7) 0.0065(7)
C17 0.0443(8) 0.0436(8) 0.0504(9) -0.0059(7) -0.0084(7) -0.0067(6)

loop_
_atom_type_symbol
_atom_type_description
_atom_type_scat_dispersion_real
_atom_type_scat_dispersion_imag
_atom_type_scat_source
C C 0.0033 0.0016 'International Tables Vol C Tables 4.2.6.8 and 6.1.1.4'
H H 0.0000 0.0000 'International Tables Vol C Tables 4.2.6.8 and 6.1.1.4'
N N 0.0061 0.0033 'International Tables Vol C Tables 4.2.6.8 and 6.1.1.4'
O O 0.0106 0.0060 'International Tables Vol C Tables 4.2.6.8 and 6.1.1.4'

loop_
_geom_angle_atom_site_label_1
_geom_angle_atom_site_label_2
_geom_angle_atom_site_label_3
_geom_angle
_geom_angle_site_symmetry_1
_geom_angle_site_symmetry_3
_geom_angle_publ_flag
N1 O1 C1 105.33(10) . . ?
C3 N1 O1 110.51(10) . . ?
C15 N1 O1 121.00(10) . . ?
C15 N1 C3 128.48(11) . . ?
O2 C1 O1 116.55(13) . . ?
O2 C1 C2 136.65(14) . . ?
C2 C1 O1 106.80(11) . . ?
C1 C2 H2 125.7 . . ?
C3 C2 C1 108.55(12) . . ?
C3 C2 H2 125.7 . . ?
N1 C3 C2 108.80(12) . . ?
N1 C3 C4 116.04(11) . . ?
C2 C3 C4 135.15(12) . . ?
C5 C4 C3 119.67(12) . . ?
C5 C4 C9 121.26(12) . . ?
C9 C4 C3 119.07(11) . . ?
C4 C5 H5 120.0 . . ?
C6 C5 C4 119.93(13) . . ?
C6 C5 H5 120.0 . . ?
C5 C6 H6 120.0 . . ?
C5 C6 C7 120.01(13) . . ?
C7 C6 H6 120.0 . . ?
C6 C7 H7 119.5 . . ?
C8 C7 C6 120.95(13) . . ?
C8 C7 H7 119.5 . . ?
C7 C8 H8 119.4 . . ?
C7 C8 C9 121.17(13) . . ?
C9 C8 H8 119.4 . . ?
C4 C9 C10 119.31(11) . . ?
C8 C9 C4 116.65(12) . . ?
C8 C9 C10 124.03(11) . . ?
C9 C10 C11 123.27(11) . . ?
C15 C10 C9 120.20(11) . . ?
C15 C10 C11 116.53(11) . . ?
O3 C11 C10 123.33(12) . . ?
O3 C11 C12 119.18(12) . . ?
C10 C11 C12 117.48(11) . . ?
C11 C12 H12A 108.4 . . ?
C11 C12 H12B 108.4 . . ?
C11 C12 C13 115.31(11) . . ?
H12A C12 H12B 107.5 . . ?
C13 C12 H12A 108.4 . . ?
C13 C12 H12B 108.4 . . ?
C12 C13 C16 109.57(11) . . ?
C14 C13 C12 107.62(11) . . ?
C14 C13 C16 109.09(11) . . ?
C17 C13 C12 110.93(12) . . ?
C17 C13 C14 110.06(11) . . ?
C17 C13 C16 109.52(12) . . ?
C13 C14 H14A 108.8 . . ?
C13 C14 H14B 108.8 . . ?
H14A C14 H14B 107.7 . . ?
C15 C14 C13 113.72(10) . . ?
C15 C14 H14A 108.8 . . ?
C15 C14 H14B 108.8 . . ?
N1 C15 C10 116.87(11) . . ?
N1 C15 C14 116.38(11) . . ?
C10 C15 C14 126.75(11) . . ?
C13 C16 H16A 109.5 . . ?
C13 C16 H16B 109.5 . . ?
C13 C16 H16C 109.5 . . ?
H16A C16 H16B 109.5 . . ?
H16A C16 H16C 109.5 . . ?
H16B C16 H16C 109.5 . . ?
C13 C17 H17A 109.5 . . ?
C13 C17 H17B 109.5 . . ?
C13 C17 H17C 109.5 . . ?
H17A C17 H17B 109.5 . . ?
H17A C17 H17C 109.5 . . ?
H17B C17 H17C 109.5 . . ?

loop_
_geom_bond_atom_site_label_1
_geom_bond_atom_site_label_2
_geom_bond_distance
_geom_bond_site_symmetry_2
_geom_bond_publ_flag
O1 N1 1.3854(13) . ?
O1 C1 1.4431(16) . ?
O2 C1 1.2084(17) . ?
O3 C11 1.2185(15) . ?
N1 C3 1.3612(16) . ?
N1 C15 1.3578(16) . ?
C1 C2 1.404(2) . ?
C2 H2 0.9300 . ?
C2 C3 1.3634(18) . ?
C3 C4 1.4361(18) . ?
C4 C5 1.4007(18) . ?
C4 C9 1.4172(17) . ?
C5 H5 0.9300 . ?
C5 C6 1.366(2) . ?
C6 H6 0.9300 . ?
C6 C7 1.385(2) . ?
C7 H7 0.9300 . ?
C7 C8 1.376(2) . ?
C8 H8 0.9300 . ?
C8 C9 1.4083(17) . ?
C9 C10 1.4606(17) . ?
C10 C11 1.4737(17) . ?
C10 C15 1.3735(16) . ?
C11 C12 1.5034(18) . ?
C12 H12A 0.9700 . ?
C12 H12B 0.9700 . ?
C12 C13 1.5282(18) . ?
C13 C14 1.5257(18) . ?
C13 C16 1.5287(18) . ?
C13 C17 1.524(2) . ?
C14 H14A 0.9700 . ?
C14 H14B 0.9700 . ?
C14 C15 1.4975(17) . ?
C16 H16A 0.9600 . ?
C16 H16B 0.9600 . ?
C16 H16C 0.9600 . ?
C17 H17A 0.9600 . ?
C17 H17B 0.9600 . ?
C17 H17C 0.9600 . ?

loop_
_geom_torsion_atom_site_label_1
_geom_torsion_atom_site_label_2
_geom_torsion_atom_site_label_3
_geom_torsion_atom_site_label_4
_geom_torsion
_geom_torsion_site_symmetry_1
_geom_torsion_site_symmetry_2
_geom_torsion_site_symmetry_3
_geom_torsion_site_symmetry_4
_geom_torsion_publ_flag
O1 N1 C3 C2 0.40(15) . . . . ?
O1 N1 C3 C4 -178.29(10) . . . . ?
O1 N1 C15 C10 179.02(11) . . . . ?
O1 N1 C15 C14 0.08(18) . . . . ?
O1 C1 C2 C3 1.27(15) . . . . ?
O2 C1 C2 C3 -177.95(18) . . . . ?
O3 C11 C12 C13 141.27(14) . . . . ?
N1 O1 C1 O2 178.40(12) . . . . ?
N1 O1 C1 C2 -1.00(14) . . . . ?
N1 C3 C4 C5 178.78(12) . . . . ?
N1 C3 C4 C9 -1.01(17) . . . . ?
C1 O1 N1 C3 0.39(13) . . . . ?
C1 O1 N1 C15 179.95(11) . . . . ?
C1 C2 C3 N1 -1.05(16) . . . . ?
C1 C2 C3 C4 177.28(14) . . . . ?
C2 C3 C4 C5 0.5(2) . . . . ?
C2 C3 C4 C9 -179.24(14) . . . . ?
C3 N1 C15 C10 -1.5(2) . . . . ?
C3 N1 C15 C14 179.55(12) . . . . ?
C3 C4 C5 C6 179.99(13) . . . . ?
C3 C4 C9 C8 178.65(11) . . . . ?
C3 C4 C9 C10 -0.57(17) . . . . ?
C4 C5 C6 C7 1.2(2) . . . . ?
C4 C9 C10 C11 -178.22(11) . . . . ?
C4 C9 C10 C15 1.29(18) . . . . ?
C5 C4 C9 C8 -1.13(18) . . . . ?
C5 C4 C9 C10 179.65(12) . . . . ?
C5 C6 C7 C8 -0.8(2) . . . . ?
C6 C7 C8 C9 -0.6(2) . . . . ?
C7 C8 C9 C4 1.56(19) . . . . ?
C7 C8 C9 C10 -179.26(12) . . . . ?
C8 C9 C10 C11 2.62(19) . . . . ?
C8 C9 C10 C15 -177.87(12) . . . . ?
C9 C4 C5 C6 -0.2(2) . . . . ?
C9 C10 C11 O3 10.1(2) . . . . ?
C9 C10 C11 C12 -169.20(12) . . . . ?
C9 C10 C15 N1 -0.35(18) . . . . ?
C9 C10 C15 C14 178.46(12) . . . . ?
C10 C11 C12 C13 -39.42(18) . . . . ?
C11 C10 C15 N1 179.20(11) . . . . ?
C11 C10 C15 C14 -1.99(19) . . . . ?
C11 C12 C13 C14 54.30(16) . . . . ?
C11 C12 C13 C16 172.80(12) . . . . ?
C11 C12 C13 C17 -66.16(16) . . . . ?
C12 C13 C14 C15 -43.32(15) . . . . ?
C13 C14 C15 N1 -161.24(11) . . . . ?
C13 C14 C15 C10 19.95(19) . . . . ?
C15 N1 C3 C2 -179.12(13) . . . . ?
C15 N1 C3 C4 2.2(2) . . . . ?
C15 C10 C11 O3 -169.45(13) . . . . ?
C15 C10 C11 C12 11.27(17) . . . . ?
C16 C13 C14 C15 -162.13(12) . . . . ?
C17 C13 C14 C15 77.68(14) . . . . ?
